data_7036045
loop_
_publ_author_name
'Yu, Hong-Cui'
'Li, Lei'
'Gao, Ji'
'Tong, Jian'
'Zheng, Wenxu'
'Cametti, Massimo'
'Famulari, Antonino'
'Meille, Stefano Valdo'
'Guo, Fang'
'Mart\'i-Rujas, Javier'

_publ_section_title
;
 Insights into the formation of chiral second sphere coordination
 complexes with aromatic tris amines: combined single crystal X-ray
 crystallography and molecular modeling analyses.
;
_journal_issue 36
_journal_name_full 'Dalton transactions (Cambridge, England : 2003)'
_journal_page_first 15960
_journal_page_last 15965
_journal_paper_doi 10.1039/c5dt02387d
_journal_volume 44
_journal_year 2015
_chemical_formula_sum 'C33 H42 Cd Cl5 N3 O0'
_chemical_formula_weight 770.36
_chemical_name_systematic
; 
 ? 
;
_space_group_IT_number 198
_symmetry_cell_setting cubic
_symmetry_space_group_name_Hall 'P 2ac 2ab 3'
_symmetry_space_group_name_H-M 'P 21 3'
_atom_sites_solution_hydrogens geom
_atom_sites_solution_primary direct
_atom_sites_solution_secondary difmap
_audit_creation_method SHELXL-97
_audit_update_record
;
2015-06-12 deposited with the CCDC.
2015-08-03 downloaded from the CCDC.
;
_cell_angle_alpha 90.00
_cell_angle_beta 90.00
_cell_angle_gamma 90.00
_cell_formula_units_Z 4
_cell_length_a 15.1987(19)
_cell_length_b 15.1987(19)
_cell_length_c 15.1987(19)
_cell_measurement_temperature 293(2)
_cell_volume 3510.9(8)
_computing_cell_refinement 'Bruker XSCANS'
_computing_data_collection 'Bruker XSCANS'
_computing_data_reduction 'Bruker SHELXTL'
_computing_molecular_graphics 'Bruker SHELXTL'
_computing_publication_material 'Bruker SHELXTL'
_computing_structure_refinement 'Bruker SHELXTL'
_computing_structure_solution 'Bruker SHELXTL'
_diffrn_ambient_temperature 293(2)
_diffrn_measured_fraction_theta_full 0.997
_diffrn_measured_fraction_theta_max 0.997
_diffrn_measurement_device_type 'Bruker P4'
_diffrn_measurement_method '\w scans'
_diffrn_radiation_monochromator graphite
_diffrn_radiation_source 'fine-focus sealed tube'
_diffrn_radiation_type MoK\a
_diffrn_radiation_wavelength 0.71073
_diffrn_reflns_av_R_equivalents 0.0269
_diffrn_reflns_av_sigmaI/netI 0.0168
_diffrn_reflns_limit_h_max 19
_diffrn_reflns_limit_h_min -19
_diffrn_reflns_limit_k_max 19
_diffrn_reflns_limit_k_min -10
_diffrn_reflns_limit_l_max 19
_diffrn_reflns_limit_l_min -18
_diffrn_reflns_number 21889
_diffrn_reflns_theta_full 27.58
_diffrn_reflns_theta_max 27.58
_diffrn_reflns_theta_min 1.89
_exptl_absorpt_coefficient_mu 1.029
_exptl_crystal_colour colorless
_exptl_crystal_density_diffrn 1.457
_exptl_crystal_density_method 'not measured'
_exptl_crystal_description block
_exptl_crystal_F_000 1576
_exptl_crystal_size_max 0.160
_exptl_crystal_size_mid 0.140
_exptl_crystal_size_min 0.110
_refine_diff_density_max 0.256
_refine_diff_density_min -0.274
_refine_diff_density_rms 0.040
_refine_ls_abs_structure_details 'Flack H D (1983), Acta Cryst. A39, 876-881'
_refine_ls_abs_structure_Flack 1.01(2)
_refine_ls_extinction_method none
_refine_ls_goodness_of_fit_ref 1.101
_refine_ls_hydrogen_treatment mixed
_refine_ls_matrix_type full
_refine_ls_number_parameters 130
_refine_ls_number_reflns 2707
_refine_ls_number_restraints 0
_refine_ls_restrained_S_all 1.101
_refine_ls_R_factor_all 0.0250
_refine_ls_R_factor_gt 0.0234
_refine_ls_shift/su_max 0.002
_refine_ls_shift/su_mean 0.000
_refine_ls_structure_factor_coef Fsqd
_refine_ls_weighting_details 'calc w=1/[\s^2^(Fo^2^)+(0.0224P)^2^+0.9241P] where P=(Fo^2^+2Fc^2^)/3'
_refine_ls_weighting_scheme calc
_refine_ls_wR_factor_gt 0.0537
_refine_ls_wR_factor_ref 0.0546
_reflns_number_gt 2621
_reflns_number_total 2707
_reflns_threshold_expression >2sigma(I)
_cod_data_source_file c5dt02387d2.cif
_cod_data_source_block CdCl4-6
_cod_depositor_comments 'Adding full bibliography for 7036040--7036051.cif.'
_cod_original_sg_symbol_H-M P213
_cod_database_code 7036045

loop_
_symmetry_equiv_pos_as_xyz
'x, y, z'
'-x+1/2, -y, z+1/2'
'x+1/2, -y+1/2, -z'
'-x, y+1/2, -z+1/2'
'z, x, y'
'-z+1/2, -x, y+1/2'
'z+1/2, -x+1/2, -y'
'-z, x+1/2, -y+1/2'
'y, z, x'
'y+1/2, -z+1/2, -x'
'-y, z+1/2, -x+1/2'
'-y+1/2, -z, x+1/2'

loop_
_atom_site_label
_atom_site_type_symbol
_atom_site_fract_x
_atom_site_fract_y
_atom_site_fract_z
_atom_site_U_iso_or_equiv
_atom_site_adp_type
_atom_site_occupancy
_atom_site_symmetry_multiplicity
_atom_site_calc_flag
_atom_site_refinement_flags
N1 N -0.48136(11) -0.96446(11) -0.28800(12) 0.0360(4) Uani 1 1 d .
H1N H -0.5072 -0.9080 -0.2754 0.043 Uiso 1 1 d R
H2N H -0.5259 -0.9959 -0.3232 0.043 Uiso 1 1 d R
C1 C -0.40650(15) -0.95222(15) -0.34830(15) 0.0390(5) Uani 1 1 d .
C2 C -0.61270(16) -1.10509(15) -0.14476(17) 0.0454(5) Uani 1 1 d .
H2A H -0.6722 -1.1180 -0.1280 0.068 Uiso 1 1 calc R
H2B H -0.5757 -1.1542 -0.1303 0.068 Uiso 1 1 calc R
H2C H -0.6102 -1.0944 -0.2070 0.068 Uiso 1 1 calc R
C3 C -0.45625(14) -1.01255(14) -0.20391(14) 0.0384(4) Uani 1 1 d .
H3A H -0.4678 -1.0749 -0.2112 0.046 Uiso 1 1 calc R
H3B H -0.3937 -1.0053 -0.1936 0.046 Uiso 1 1 calc R
C4 C -0.58129(13) -1.02435(13) -0.09598(13) 0.0325(4) Uani 1 1 d .
C5 C -0.50625(13) -0.97924(13) -0.12522(13) 0.0315(4) Uani 1 1 d .
C6 C -0.3795(2) -0.86842(18) -0.3693(2) 0.0617(8) Uani 1 1 d .
H6A H -0.4080 -0.8195 -0.3460 0.074 Uiso 1 1 calc R
C7 C -0.26542(18) -0.92999(19) -0.46060(19) 0.0608(7) Uani 1 1 d .
C8 C -0.2922(2) -1.01217(18) -0.43503(19) 0.0610(7) Uani 1 1 d .
H8A H -0.2619 -1.0611 -0.4557 0.073 Uiso 1 1 calc R
C9 C -0.3086(2) -0.8586(2) -0.4262(2) 0.0788(11) Uani 1 1 d .
H9A H -0.2900 -0.8023 -0.4413 0.095 Uiso 1 1 calc R
C10 C -0.36321(17) -1.02465(18) -0.37930(18) 0.0529(6) Uani 1 1 d .
H10A H -0.3810 -1.0810 -0.3633 0.063 Uiso 1 1 calc R
C11 C -0.1895(2) -0.9193(3) -0.5239(3) 0.0978(13) Uani 1 1 d .
H11A H -0.2093 -0.8889 -0.5756 0.147 Uiso 1 1 calc R
H11B H -0.1674 -0.9762 -0.5401 0.147 Uiso 1 1 calc R
H11C H -0.1435 -0.8860 -0.4962 0.147 Uiso 1 1 calc R
Cd1 Cd -0.283743(10) -1.283743(10) -0.283743(10) 0.04067(8) Uani 1 3 d S
Cl1 Cl -0.19350(6) -1.19350(6) -0.19350(6) 0.1459(10) Uani 1 3 d S
Cl2 Cl -0.44235(4) -1.26310(4) -0.25451(4) 0.05198(15) Uani 1 1 d .
Cl3 Cl -0.40587(4) -0.59413(4) -0.09413(4) 0.0412(2) Uani 1 3 d S

loop_
_atom_site_aniso_label
_atom_site_aniso_U_11
_atom_site_aniso_U_22
_atom_site_aniso_U_33
_atom_site_aniso_U_23
_atom_site_aniso_U_13
_atom_site_aniso_U_12
N1 0.0322(8) 0.0426(9) 0.0333(8) -0.0070(8) 0.0016(7) 0.0013(7)
C1 0.0362(11) 0.0454(12) 0.0354(10) -0.0059(9) 0.0046(9) -0.0009(9)
C2 0.0436(13) 0.0380(12) 0.0545(14) -0.0100(10) 0.0026(11) -0.0022(10)
C3 0.0393(11) 0.0388(11) 0.0372(11) -0.0011(9) 0.0015(9) 0.0071(8)
C4 0.0335(10) 0.0298(9) 0.0341(10) 0.0013(8) -0.0018(8) 0.0034(8)
C5 0.0313(10) 0.0325(10) 0.0309(9) 0.0017(8) -0.0007(8) 0.0042(8)
C6 0.0647(17) 0.0434(14) 0.0770(19) 0.0097(13) 0.0305(15) 0.0128(12)
C7 0.0539(16) 0.0647(17) 0.0638(17) 0.0017(13) 0.0239(13) 0.0013(13)
C8 0.0565(15) 0.0551(15) 0.0712(17) -0.0190(13) 0.0223(14) 0.0016(13)
C9 0.074(2) 0.0553(16) 0.107(3) 0.0241(17) 0.0442(19) 0.0071(14)
C10 0.0546(14) 0.0459(13) 0.0582(15) -0.0148(11) 0.0158(12) -0.0057(11)
C11 0.083(2) 0.098(3) 0.112(3) 0.008(2) 0.059(2) 0.006(2)
Cd1 0.04067(8) 0.04067(8) 0.04067(8) -0.00060(7) -0.00060(7) -0.00060(7)
Cl1 0.1459(10) 0.1459(10) 0.1459(10) -0.0542(7) -0.0542(7) -0.0542(7)
Cl2 0.0434(3) 0.0482(3) 0.0644(4) -0.0045(3) 0.0110(3) 0.0023(2)
Cl3 0.0412(2) 0.0412(2) 0.0412(2) 0.0042(2) -0.0042(2) -0.0042(2)

loop_
_atom_type_symbol
_atom_type_description
_atom_type_scat_dispersion_real
_atom_type_scat_dispersion_imag
_atom_type_scat_source
C C 0.0033 0.0016 'International Tables Vol C Tables 4.2.6.8 and 6.1.1.4'
H H 0.0000 0.0000 'International Tables Vol C Tables 4.2.6.8 and 6.1.1.4'
Cd Cd -0.8075 1.2024 'International Tables Vol C Tables 4.2.6.8 and 6.1.1.4'
Cl Cl 0.1484 0.1585 'International Tables Vol C Tables 4.2.6.8 and 6.1.1.4'
N N 0.0061 0.0033 'International Tables Vol C Tables 4.2.6.8 and 6.1.1.4'
O O 0.0106 0.0060 'International Tables Vol C Tables 4.2.6.8 and 6.1.1.4'

loop_
_geom_angle_atom_site_label_1
_geom_angle_atom_site_label_2
_geom_angle_atom_site_label_3
_geom_angle
_geom_angle_site_symmetry_1
_geom_angle_site_symmetry_3
C1 N1 C3 112.93(16) . .
C1 N1 H1N 109.0 . .
C3 N1 H1N 111.3 . .
C1 N1 H2N 104.7 . .
C3 N1 H2N 113.2 . .
H1N N1 H2N 105.0 . .
C10 C1 C6 121.5(2) . .
C10 C1 N1 119.0(2) . .
C6 C1 N1 119.5(2) . .
C4 C2 H2A 109.5 . .
C4 C2 H2B 109.5 . .
H2A C2 H2B 109.5 . .
C4 C2 H2C 109.5 . .
H2A C2 H2C 109.5 . .
H2B C2 H2C 109.5 . .
C5 C3 N1 112.30(16) . .
C5 C3 H3A 109.1 . .
N1 C3 H3A 109.1 . .
C5 C3 H3B 109.1 . .
N1 C3 H3B 109.1 . .
H3A C3 H3B 107.9 . .
C5 C4 C5 118.9(2) . 7_434
C5 C4 C2 119.89(19) . .
C5 C4 C2 121.23(19) 7_434 .
C4 C5 C4 121.1(2) . 12_345
C4 C5 C3 119.87(18) . .
C4 C5 C3 119.00(18) 12_345 .
C1 C6 C9 118.4(3) . .
C1 C6 H6A 120.8 . .
C9 C6 H6A 120.8 . .
C8 C7 C9 118.1(2) . .
C8 C7 C11 120.4(3) . .
C9 C7 C11 121.6(3) . .
C7 C8 C10 122.0(2) . .
C7 C8 H8A 119.0 . .
C10 C8 H8A 119.0 . .
C7 C9 C6 121.6(3) . .
C7 C9 H9A 119.2 . .
C6 C9 H9A 119.2 . .
C1 C10 C8 118.4(3) . .
C1 C10 H10A 120.8 . .
C8 C10 H10A 120.8 . .
C7 C11 H11A 109.5 . .
C7 C11 H11B 109.5 . .
H11A C11 H11B 109.5 . .
C7 C11 H11C 109.5 . .
H11A C11 H11C 109.5 . .
H11B C11 H11C 109.5 . .
Cl1 Cd1 Cl2 112.714(16) . 5_546
Cl1 Cd1 Cl2 112.714(16) . .
Cl2 Cd1 Cl2 106.043(17) 5_546 .
Cl1 Cd1 Cl2 112.714(16) . 9_645
Cl2 Cd1 Cl2 106.043(17) 5_546 9_645
Cl2 Cd1 Cl2 106.043(17) . 9_645

loop_
_geom_bond_atom_site_label_1
_geom_bond_atom_site_label_2
_geom_bond_distance
_geom_bond_site_symmetry_2
N1 C1 1.473(3) .
N1 C3 1.521(3) .
N1 H1N 0.9629 .
N1 H2N 0.9866 .
C1 C10 1.366(3) .
C1 C6 1.376(4) .
C2 C4 1.511(3) .
C2 H2A 0.9600 .
C2 H2B 0.9600 .
C2 H2C 0.9600 .
C3 C5 1.505(3) .
C3 H3A 0.9700 .
C3 H3B 0.9700 .
C4 C5 1.403(3) .
C4 C5 1.403(3) 7_434
C5 C4 1.403(3) 12_345
C6 C9 1.389(4) .
C6 H6A 0.9300 .
C7 C8 1.370(4) .
C7 C9 1.372(4) .
C7 C11 1.511(4) .
C8 C10 1.384(4) .
C8 H8A 0.9300 .
C9 H9A 0.9300 .
C10 H10A 0.9300 .
C11 H11A 0.9600 .
C11 H11B 0.9600 .
C11 H11C 0.9600 .
Cd1 Cl1 2.3756(17) .
Cd1 Cl2 2.4713(7) 5_546
Cd1 Cl2 2.4713(7) .
Cd1 Cl2 2.4713(7) 9_645

loop_
_geom_torsion_atom_site_label_1
_geom_torsion_atom_site_label_2
_geom_torsion_atom_site_label_3
_geom_torsion_atom_site_label_4
_geom_torsion
_geom_torsion_site_symmetry_1
_geom_torsion_site_symmetry_4
C3 N1 C1 C10 59.6(3) . .
C3 N1 C1 C6 -117.7(3) . .
C1 N1 C3 C5 144.59(18) . .
C5 C4 C5 C4 -0.9(4) 7_434 12_345
C2 C4 C5 C4 179.91(15) . 12_345
C5 C4 C5 C3 177.95(13) 7_434 .
C2 C4 C5 C3 -1.3(3) . .
N1 C3 C5 C4 97.7(2) . .
N1 C3 C5 C4 -83.4(2) . 12_345
C10 C1 C6 C9 2.6(5) . .
N1 C1 C6 C9 179.9(3) . .
C9 C7 C8 C10 2.9(5) . .
C11 C7 C8 C10 -178.0(3) . .
C8 C7 C9 C6 -2.1(6) . .
C11 C7 C9 C6 178.8(4) . .
C1 C6 C9 C7 -0.5(6) . .
C6 C1 C10 C8 -1.9(4) . .
N1 C1 C10 C8 -179.2(2) . .
C7 C8 C10 C1 -1.0(5) . .
